data_7017030
loop_
_publ_author_name
'Blagg, Robin J.'
'L\'opez-G\'omez, Mar\'ia J'
'Charmant, Jonathan P. H.'
'Connelly, Neil G.'
'Cowell, John J.'
'Haddow, Mairi F.'
'Hamilton, Alex'
'Orpen, A. Guy'
'Riis-Johannessen, Thomas'
'Saithong, Saowanit'

_publ_section_title
;
 The oxidative conversion of the N,S-bridged complexes [{RhLL'(\m-X)}(2)]
 to [(RhLL')(3)(\m-X)(2)](+) (X = mt or taz): a comparison with the
 oxidation of N,N-bridged analogues.
;
_journal_issue 43
_journal_name_full 'Dalton transactions (Cambridge, England : 2003)'
_journal_page_first 11497
_journal_page_last 11510
_journal_paper_doi 10.1039/c1dt10930h
_journal_volume 40
_journal_year 2011
_chemical_formula_moiety 'C82 H76 N6 O12 P4 Rh2 S2, C H2 Cl2'
_chemical_formula_sum 'C83 H78 Cl2 N6 O12 P4 Rh2 S2'
_chemical_formula_weight 1816.23
_chemical_name_systematic
;
?
;
_space_group_IT_number 18
_symmetry_cell_setting orthorhombic
_symmetry_space_group_name_Hall 'P 2 2ab'
_symmetry_space_group_name_H-M 'P 21 21 2'
_atom_sites_solution_hydrogens geom
_atom_sites_solution_primary direct
_atom_sites_solution_secondary difmap
_audit_creation_method SHELXL-97
_cell_angle_alpha 90.00
_cell_angle_beta 90.00
_cell_angle_gamma 90.00
_cell_formula_units_Z 2
_cell_length_a 16.991(3)
_cell_length_b 19.586(4)
_cell_length_c 11.929(2)
_cell_measurement_reflns_used 24855
_cell_measurement_temperature 100(2)
_cell_measurement_theta_max 27.468
_cell_measurement_theta_min 2.331
_cell_volume 3969.8(13)
_computing_cell_refinement 'Bruker SMART V5.628 (Bruker, 2005)'
_computing_data_collection 'Bruker SMART V5.628 (Bruker, 2005)'
_computing_data_reduction 'Bruker SAINT V6.41A (Bruker, 2002)'
_computing_molecular_graphics 'Bruker SHELXTL V6.14 (Bruker AXS, 2003)'
_computing_publication_material 'Bruker SHELXTL V6.14 (Bruker AXS, 2003)'
_computing_structure_refinement 'SHELXL V6.12 (Bruker 2001)'
_computing_structure_solution 'SHELXS V6.12 (Bruker 2001)'
_diffrn_ambient_temperature 100(2)
_diffrn_detector_area_resol_mean 8.5
_diffrn_measured_fraction_theta_full 1.000
_diffrn_measured_fraction_theta_max 1.000
_diffrn_measurement_device_type 'CCD area detector'
_diffrn_measurement_method 'omega scans'
_diffrn_radiation_monochromator graphite
_diffrn_radiation_source 'fine-focus sealed tube'
_diffrn_radiation_type MoK\a
_diffrn_radiation_wavelength 0.71073
_diffrn_reflns_av_R_equivalents 0.0276
_diffrn_reflns_av_sigmaI/netI 0.0208
_diffrn_reflns_limit_h_max 22
_diffrn_reflns_limit_h_min -22
_diffrn_reflns_limit_k_max 25
_diffrn_reflns_limit_k_min -25
_diffrn_reflns_limit_l_max 15
_diffrn_reflns_limit_l_min -15
_diffrn_reflns_number 45315
_diffrn_reflns_theta_full 27.48
_diffrn_reflns_theta_max 27.48
_diffrn_reflns_theta_min 1.59
_exptl_absorpt_coefficient_mu 0.683
_exptl_absorpt_correction_T_max 0.900000
_exptl_absorpt_correction_T_min 0.750128
_exptl_absorpt_correction_type multi-scan
_exptl_absorpt_process_details 'SADABS V2.10 (Bruker AXS 2003)'
_exptl_crystal_colour yellow
_exptl_crystal_density_diffrn 1.519
_exptl_crystal_density_method 'not measured'
_exptl_crystal_description block
_exptl_crystal_F_000 1860
_exptl_crystal_size_max 0.30
_exptl_crystal_size_mid 0.28
_exptl_crystal_size_min 0.16
_refine_diff_density_max 1.508
_refine_diff_density_min -0.625
_refine_diff_density_rms 0.128
_refine_ls_abs_structure_details 'Flack H D (1983), Acta Cryst. A39, 876-881'
_refine_ls_abs_structure_Flack -0.021(14)
_refine_ls_extinction_method none
_refine_ls_goodness_of_fit_ref 1.122
_refine_ls_hydrogen_treatment constr
_refine_ls_matrix_type full
_refine_ls_number_parameters 504
_refine_ls_number_reflns 9096
_refine_ls_number_restraints 0
_refine_ls_restrained_S_all 1.122
_refine_ls_R_factor_all 0.0247
_refine_ls_R_factor_gt 0.0236
_refine_ls_shift/su_max 0.001
_refine_ls_shift/su_mean 0.000
_refine_ls_structure_factor_coef Fsqd
_refine_ls_weighting_details 'calc w=1/[\s^2^(Fo^2^)+(0.0414P)^2^+1.3889P] where P=(Fo^2^+2Fc^2^)/3'
_refine_ls_weighting_scheme calc
_refine_ls_wR_factor_gt 0.0633
_refine_ls_wR_factor_ref 0.0678
_reflns_number_gt 8946
_reflns_number_total 9096
_reflns_threshold_expression >2sigma(I)
_cod_data_source_file c1dt10930h.txt
_cod_data_source_block 7
_cod_original_cell_volume 3969.9(14)
_cod_original_sg_symbol_Hall 'P2 2ab'
_cod_original_sg_symbol_H-M P21212
_cod_database_code 7017030

loop_
_symmetry_equiv_pos_as_xyz
'x, y, z'
'-x, -y, z'
'-x+1/2, y+1/2, -z'
'x+1/2, -y+1/2, -z'

loop_
_atom_site_label
_atom_site_type_symbol
_atom_site_fract_x
_atom_site_fract_y
_atom_site_fract_z
_atom_site_U_iso_or_equiv
_atom_site_adp_type
_atom_site_occupancy
_atom_site_symmetry_multiplicity
_atom_site_calc_flag
_atom_site_refinement_flags
Rh1 Rh 0.036257(8) 0.122851(7) 0.209199(12) 0.01120(4) Uani 1 1 d .
P1 P 0.14099(3) 0.18444(3) 0.19057(4) 0.01313(10) Uani 1 1 d .
P2 P -0.00521(3) 0.18530(3) 0.34661(5) 0.01477(11) Uani 1 1 d .
S1 S -0.08603(3) 0.06099(2) 0.21916(5) 0.01414(10) Uani 1 1 d .
N1 N -0.07567(11) -0.05423(9) 0.08768(15) 0.0145(4) Uani 1 1 d .
N2 N -0.08348(12) -0.07277(10) -0.02433(16) 0.0195(4) Uani 1 1 d .
N3 N -0.10212(12) 0.03784(9) -0.00772(16) 0.0187(4) Uani 1 1 d .
O1 O 0.21362(9) 0.15657(8) 0.11448(13) 0.0174(3) Uani 1 1 d .
O2 O 0.18318(9) 0.20643(8) 0.30610(13) 0.0167(3) Uani 1 1 d .
O3 O 0.13785(9) 0.25824(8) 0.13052(14) 0.0174(3) Uani 1 1 d .
O4 O 0.01360(9) 0.15999(9) 0.47330(13) 0.0197(3) Uani 1 1 d .
O5 O 0.02304(9) 0.26455(8) 0.35016(14) 0.0190(3) Uani 1 1 d .
O6 O -0.09865(9) 0.19148(8) 0.37146(13) 0.0173(3) Uani 1 1 d .
C1 C -0.08721(12) 0.01274(11) 0.09779(18) 0.0146(4) Uani 1 1 d .
C2 C -0.09923(16) -0.01663(12) -0.0783(2) 0.0234(5) Uani 1 1 d .
C3 C -0.1119(2) -0.01231(14) -0.2022(2) 0.0421(8) Uani 1 1 d .
H3A H -0.1045 -0.0575 -0.2357 0.063 Uiso 1 1 calc R
H3B H -0.0741 0.0198 -0.2348 0.063 Uiso 1 1 calc R
H3C H -0.1656 0.0037 -0.2173 0.063 Uiso 1 1 calc R
C4 C -0.11455(16) 0.10980(11) -0.0383(2) 0.0223(5) Uani 1 1 d .
H4A H -0.0899 0.1186 -0.1121 0.027 Uiso 1 1 calc R
H4B H -0.0881 0.1393 0.0176 0.027 Uiso 1 1 calc R
C5 C -0.20067(16) 0.12896(14) -0.0442(2) 0.0299(5) Uani 1 1 d .
H5A H -0.2275 0.0994 -0.0984 0.045 Uiso 1 1 calc R
H5B H -0.2056 0.1767 -0.0678 0.045 Uiso 1 1 calc R
H5C H -0.2247 0.1232 0.0299 0.045 Uiso 1 1 calc R
C6 C 0.25038(13) 0.09342(11) 0.1300(2) 0.0177(4) Uani 1 1 d .
C7 C 0.25745(14) 0.06274(12) 0.2347(2) 0.0221(5) Uani 1 1 d .
H7 H 0.2342 0.0829 0.2991 0.026 Uiso 1 1 calc R
C8 C 0.29959(15) 0.00162(14) 0.2430(2) 0.0280(5) Uani 1 1 d .
H8 H 0.3041 -0.0204 0.3136 0.034 Uiso 1 1 calc R
C9 C 0.33486(15) -0.02719(13) 0.1496(3) 0.0291(6) Uani 1 1 d .
H9 H 0.3645 -0.0681 0.1565 0.035 Uiso 1 1 calc R
C10 C 0.32663(15) 0.00384(13) 0.0462(2) 0.0287(5) Uani 1 1 d .
H10 H 0.3503 -0.0162 -0.0180 0.034 Uiso 1 1 calc R
C11 C 0.28391(14) 0.06433(12) 0.0352(2) 0.0222(5) Uani 1 1 d .
H11 H 0.2779 0.0853 -0.0361 0.027 Uiso 1 1 calc R
C12 C 0.24221(13) 0.25569(11) 0.31693(17) 0.0167(4) Uani 1 1 d .
C13 C 0.22133(15) 0.32415(12) 0.3273(2) 0.0226(5) Uani 1 1 d .
H13 H 0.1682 0.3382 0.3186 0.027 Uiso 1 1 calc R
C14 C 0.27992(16) 0.37122(14) 0.3505(2) 0.0282(5) Uani 1 1 d .
H14 H 0.2665 0.4181 0.3579 0.034 Uiso 1 1 calc R
C15 C 0.35734(16) 0.35153(14) 0.3629(2) 0.0284(5) Uani 1 1 d .
H15 H 0.3967 0.3844 0.3799 0.034 Uiso 1 1 calc R
C16 C 0.37714(15) 0.28304(14) 0.3502(2) 0.0261(5) Uani 1 1 d .
H16 H 0.4304 0.2691 0.3580 0.031 Uiso 1 1 calc R
C17 C 0.31963(14) 0.23490(13) 0.3262(2) 0.0226(5) Uani 1 1 d .
H17 H 0.3333 0.1883 0.3163 0.027 Uiso 1 1 calc R
C18 C 0.07810(13) 0.28229(11) 0.06099(18) 0.0159(4) Uani 1 1 d .
C19 C 0.05764(14) 0.35051(12) 0.0760(2) 0.0225(5) Uani 1 1 d .
H19 H 0.0816 0.3770 0.1333 0.027 Uiso 1 1 calc R
C20 C 0.00135(16) 0.37920(14) 0.0054(2) 0.0292(5) Uani 1 1 d .
H20 H -0.0126 0.4259 0.0141 0.035 Uiso 1 1 calc R
C21 C -0.03433(16) 0.34060(14) -0.0769(2) 0.0287(5) Uani 1 1 d .
H21 H -0.0724 0.3607 -0.1251 0.034 Uiso 1 1 calc R
C22 C -0.01426(15) 0.27206(13) -0.0890(2) 0.0252(5) Uani 1 1 d .
H22 H -0.0394 0.2453 -0.1449 0.030 Uiso 1 1 calc R
C23 C 0.04251(14) 0.24221(11) -0.01964(19) 0.0202(4) Uani 1 1 d .
H23 H 0.0563 0.1955 -0.0278 0.024 Uiso 1 1 calc R
C24 C 0.08195(13) 0.12346(13) 0.49931(18) 0.0190(4) Uani 1 1 d .
C25 C 0.13591(15) 0.15366(13) 0.5698(2) 0.0252(5) Uani 1 1 d .
H25 H 0.1264 0.1979 0.5996 0.030 Uiso 1 1 calc R
C26 C 0.20482(15) 0.11830(15) 0.5967(2) 0.0313(6) Uani 1 1 d .
H26 H 0.2428 0.1382 0.6451 0.038 Uiso 1 1 calc R
C27 C 0.21689(15) 0.05426(14) 0.5522(2) 0.0281(5) Uani 1 1 d .
H27 H 0.2646 0.0309 0.5681 0.034 Uiso 1 1 calc R
C28 C 0.16232(16) 0.02373(13) 0.4860(2) 0.0282(6) Uani 1 1 d .
H28 H 0.1710 -0.0214 0.4596 0.034 Uiso 1 1 calc R
C29 C 0.09389(16) 0.05795(13) 0.4567(2) 0.0234(5) Uani 1 1 d .
H29 H 0.0561 0.0373 0.4089 0.028 Uiso 1 1 calc R
C30 C 0.00661(15) 0.30986(11) 0.43793(19) 0.0189(4) Uani 1 1 d .
C31 C -0.06606(15) 0.34152(12) 0.4457(2) 0.0229(5) Uani 1 1 d .
H31 H -0.1065 0.3313 0.3934 0.027 Uiso 1 1 calc R
C32 C -0.07912(16) 0.38871(13) 0.5318(2) 0.0275(5) Uani 1 1 d .
H32 H -0.1288 0.4106 0.5379 0.033 Uiso 1 1 calc R
C33 C -0.02059(17) 0.40376(13) 0.6076(2) 0.0292(6) Uani 1 1 d .
H33 H -0.0300 0.4356 0.6662 0.035 Uiso 1 1 calc R
C34 C 0.05270(16) 0.37206(14) 0.5981(2) 0.0281(5) Uani 1 1 d .
H34 H 0.0934 0.3828 0.6497 0.034 Uiso 1 1 calc R
C35 C 0.06617(15) 0.32512(12) 0.5139(2) 0.0227(5) Uani 1 1 d .
H35 H 0.1159 0.3033 0.5079 0.027 Uiso 1 1 calc R
C36 C -0.15210(12) 0.21531(11) 0.2919(2) 0.0183(4) Uani 1 1 d .
C37 C -0.13066(13) 0.25264(12) 0.1975(2) 0.0224(5) Uani 1 1 d .
H37 H -0.0768 0.2622 0.1827 0.027 Uiso 1 1 calc R
C38 C -0.18806(15) 0.27549(13) 0.1261(2) 0.0232(5) Uani 1 1 d .
H38 H -0.1735 0.3012 0.0619 0.028 Uiso 1 1 calc R
C39 C -0.26708(15) 0.26187(14) 0.1457(2) 0.0275(5) Uani 1 1 d .
H39 H -0.3063 0.2787 0.0961 0.033 Uiso 1 1 calc R
C40 C -0.28789(14) 0.22341(14) 0.2385(2) 0.0264(5) Uani 1 1 d .
H40 H -0.3417 0.2125 0.2510 0.032 Uiso 1 1 calc R
C41 C -0.23067(14) 0.20028(12) 0.3144(2) 0.0251(5) Uani 1 1 d .
H41 H -0.2451 0.1751 0.3793 0.030 Uiso 1 1 calc R
C43 C 1.0000 0.5000 0.3319(4) 0.074(2) Uani 1 2 d S
H43A H 1.0080 0.4599 0.3811 0.089 Uiso 0.50 1 calc PR
H43B H 0.9920 0.5401 0.3811 0.089 Uiso 0.50 1 calc PR
Cl2 Cl 0.91451(7) 0.48725(6) 0.25492(9) 0.0713(3) Uani 1 1 d .

loop_
_atom_site_aniso_label
_atom_site_aniso_U_11
_atom_site_aniso_U_22
_atom_site_aniso_U_33
_atom_site_aniso_U_23
_atom_site_aniso_U_13
_atom_site_aniso_U_12
Rh1 0.01188(7) 0.00983(7) 0.01189(7) -0.00015(6) 0.00095(6) -0.00084(5)
P1 0.0130(2) 0.0115(2) 0.0149(2) 0.00145(19) 0.00056(19) -0.00119(18)
P2 0.0150(2) 0.0140(2) 0.0153(2) 0.0000(2) -0.0002(2) -0.0001(2)
S1 0.0138(2) 0.0132(2) 0.0154(2) -0.00214(19) 0.00063(19) -0.00195(17)
N1 0.0157(8) 0.0129(8) 0.0150(8) -0.0014(7) -0.0027(7) -0.0011(7)
N2 0.0267(10) 0.0156(9) 0.0162(9) -0.0007(7) -0.0065(8) 0.0007(8)
N3 0.0285(10) 0.0120(8) 0.0156(9) 0.0010(7) -0.0050(8) 0.0011(8)
O1 0.0173(7) 0.0146(7) 0.0203(8) 0.0033(6) 0.0036(6) 0.0007(6)
O2 0.0163(7) 0.0170(7) 0.0168(8) 0.0018(6) -0.0008(6) -0.0043(6)
O3 0.0178(7) 0.0128(7) 0.0216(8) 0.0038(6) -0.0003(6) -0.0018(6)
O4 0.0203(8) 0.0234(8) 0.0153(7) -0.0018(6) -0.0008(6) 0.0028(6)
O5 0.0203(8) 0.0161(7) 0.0205(8) -0.0027(6) 0.0013(6) -0.0015(6)
O6 0.0166(7) 0.0190(7) 0.0162(7) 0.0004(6) 0.0008(6) 0.0004(6)
C1 0.0137(10) 0.0159(10) 0.0142(9) 0.0011(8) -0.0024(7) -0.0007(8)
C2 0.0350(13) 0.0176(11) 0.0175(11) -0.0022(9) -0.0082(10) 0.0040(9)
C3 0.084(2) 0.0239(12) 0.0184(12) -0.0019(11) -0.0148(15) 0.0127(14)
C4 0.0350(13) 0.0118(10) 0.0199(11) 0.0024(8) -0.0043(10) 0.0012(9)
C5 0.0380(14) 0.0203(11) 0.0316(13) 0.0003(11) -0.0079(11) 0.0079(11)
C6 0.0141(9) 0.0144(10) 0.0245(11) 0.0007(9) 0.0020(9) 0.0003(8)
C7 0.0231(11) 0.0170(10) 0.0261(12) 0.0025(9) 0.0018(9) 0.0018(9)
C8 0.0295(13) 0.0215(12) 0.0328(13) 0.0055(10) 0.0013(10) 0.0042(10)
C9 0.0269(12) 0.0176(11) 0.0429(16) 0.0011(11) 0.0012(11) 0.0058(9)
C10 0.0246(12) 0.0232(12) 0.0384(14) -0.0032(11) 0.0104(11) 0.0023(10)
C11 0.0213(11) 0.0198(11) 0.0255(12) 0.0013(9) 0.0064(9) -0.0013(9)
C12 0.0194(10) 0.0170(10) 0.0138(10) -0.0001(8) -0.0014(8) -0.0056(8)
C13 0.0242(11) 0.0206(11) 0.0231(11) -0.0018(9) -0.0027(9) -0.0012(9)
C14 0.0374(13) 0.0193(11) 0.0279(12) 0.0017(10) -0.0067(10) -0.0075(11)
C15 0.0332(13) 0.0313(13) 0.0208(11) 0.0044(10) -0.0058(10) -0.0177(11)
C16 0.0189(11) 0.0388(14) 0.0205(12) 0.0010(10) -0.0034(9) -0.0073(10)
C17 0.0213(11) 0.0240(12) 0.0225(11) -0.0002(9) -0.0032(9) -0.0013(9)
C18 0.0156(10) 0.0165(10) 0.0155(10) 0.0047(8) 0.0019(8) 0.0005(8)
C19 0.0236(12) 0.0161(10) 0.0279(12) 0.0001(9) 0.0030(9) -0.0002(9)
C20 0.0282(12) 0.0184(11) 0.0411(14) 0.0071(11) 0.0047(11) 0.0086(11)
C21 0.0217(11) 0.0303(13) 0.0341(13) 0.0150(10) -0.0023(11) 0.0016(11)
C22 0.0245(12) 0.0261(12) 0.0251(12) 0.0053(10) -0.0049(9) -0.0026(9)
C23 0.0218(11) 0.0176(10) 0.0212(10) 0.0010(8) 0.0007(9) -0.0018(9)
C24 0.0185(10) 0.0213(10) 0.0172(10) 0.0047(9) -0.0004(8) 0.0016(9)
C25 0.0289(12) 0.0198(11) 0.0269(12) 0.0041(10) -0.0037(10) -0.0015(10)
C26 0.0234(11) 0.0345(14) 0.0360(14) 0.0162(12) -0.0091(10) -0.0052(11)
C27 0.0184(11) 0.0320(13) 0.0340(14) 0.0131(11) 0.0079(10) 0.0049(10)
C28 0.0357(14) 0.0255(12) 0.0234(12) 0.0086(10) 0.0066(11) 0.0095(11)
C29 0.0300(13) 0.0227(12) 0.0177(11) 0.0005(9) -0.0016(9) 0.0006(10)
C30 0.0263(11) 0.0139(10) 0.0164(10) -0.0014(8) 0.0017(9) -0.0022(9)
C31 0.0246(11) 0.0174(10) 0.0267(12) -0.0041(10) -0.0015(10) 0.0000(9)
C32 0.0296(13) 0.0209(12) 0.0319(13) -0.0046(10) 0.0055(11) 0.0028(10)
C33 0.0463(17) 0.0187(11) 0.0227(12) -0.0051(9) 0.0035(11) 0.0002(10)
C34 0.0366(14) 0.0253(12) 0.0223(11) -0.0005(10) -0.0072(9) -0.0052(11)
C35 0.0217(11) 0.0186(11) 0.0278(12) 0.0017(9) -0.0033(9) -0.0013(9)
C36 0.0172(10) 0.0170(10) 0.0205(10) -0.0017(9) -0.0013(9) 0.0033(8)
C37 0.0181(10) 0.0268(11) 0.0222(12) -0.0008(10) 0.0035(9) 0.0000(8)
C38 0.0245(12) 0.0216(11) 0.0235(12) 0.0020(9) 0.0008(10) 0.0015(9)
C39 0.0232(12) 0.0319(13) 0.0273(13) 0.0012(11) -0.0071(10) 0.0048(10)
C40 0.0139(10) 0.0321(13) 0.0333(14) -0.0026(11) 0.0008(9) 0.0016(9)
C41 0.0193(11) 0.0230(11) 0.0331(14) 0.0005(10) 0.0038(10) -0.0009(9)
C43 0.088(4) 0.106(5) 0.028(2) 0.000 0.000 -0.060(4)
Cl2 0.0825(7) 0.0740(7) 0.0575(6) 0.0316(5) -0.0123(5) -0.0093(6)

loop_
_atom_type_symbol
_atom_type_description
_atom_type_scat_dispersion_real
_atom_type_scat_dispersion_imag
_atom_type_scat_source
C C 0.0033 0.0016 'International Tables Vol C Tables 4.2.6.8 and 6.1.1.4'
H H 0.0000 0.0000 'International Tables Vol C Tables 4.2.6.8 and 6.1.1.4'
N N 0.0061 0.0033 'International Tables Vol C Tables 4.2.6.8 and 6.1.1.4'
O O 0.0106 0.0060 'International Tables Vol C Tables 4.2.6.8 and 6.1.1.4'
P P 0.1023 0.0942 'International Tables Vol C Tables 4.2.6.8 and 6.1.1.4'
S S 0.1246 0.1234 'International Tables Vol C Tables 4.2.6.8 and 6.1.1.4'
Rh Rh -1.1178 0.9187 'International Tables Vol C Tables 4.2.6.8 and 6.1.1.4'
Cl Cl 0.1484 0.1585 'International Tables Vol C Tables 4.2.6.8 and 6.1.1.4'

loop_
_geom_angle_atom_site_label_1
_geom_angle_atom_site_label_2
_geom_angle_atom_site_label_3
_geom_angle
_geom_angle_site_symmetry_1
_geom_angle_site_symmetry_3
N1 Rh1 P1 91.36(5) 2 .
N1 Rh1 P2 174.21(5) 2 .
P1 Rh1 P2 91.75(2) . .
N1 Rh1 S1 89.26(5) 2 .
P1 Rh1 S1 175.05(2) . .
P2 Rh1 S1 88.05(2) . .
N1 Rh1 Rh1 57.03(5) 2 2
P1 Rh1 Rh1 138.151(16) . 2
P2 Rh1 Rh1 117.836(17) . 2
S1 Rh1 Rh1 45.461(12) . 2
O2 P1 O3 98.91(8) . .
O2 P1 O1 103.26(9) . .
O3 P1 O1 94.47(8) . .
O2 P1 Rh1 115.30(6) . .
O3 P1 Rh1 121.22(6) . .
O1 P1 Rh1 119.66(6) . .
O6 P2 O4 92.60(8) . .
O6 P2 O5 102.31(9) . .
O4 P2 O5 102.08(9) . .
O6 P2 Rh1 120.02(6) . .
O4 P2 Rh1 117.97(7) . .
O5 P2 Rh1 117.61(6) . .
C1 S1 Rh1 104.11(7) . .
C1 N1 N2 109.28(18) . .
C1 N1 Rh1 128.21(15) . 2
N2 N1 Rh1 121.98(14) . 2
C2 N2 N1 105.89(18) . .
C2 N3 C1 106.22(18) . .
C2 N3 C4 127.10(19) . .
C1 N3 C4 126.61(18) . .
C6 O1 P1 124.22(14) . .
C12 O2 P1 125.63(14) . .
C18 O3 P1 126.24(14) . .
C24 O4 P2 121.76(14) . .
C30 O5 P2 124.45(14) . .
C36 O6 P2 122.63(14) . .
N1 C1 N3 107.24(18) . .
N1 C1 S1 127.78(17) . .
N3 C1 S1 124.97(16) . .
N2 C2 N3 111.4(2) . .
N2 C2 C3 124.5(2) . .
N3 C2 C3 124.2(2) . .
C2 C3 H3A 109.5 . .
C2 C3 H3B 109.5 . .
H3A C3 H3B 109.5 . .
C2 C3 H3C 109.5 . .
H3A C3 H3C 109.5 . .
H3B C3 H3C 109.5 . .
N3 C4 C5 112.8(2) . .
N3 C4 H4A 109.0 . .
C5 C4 H4A 109.0 . .
N3 C4 H4B 109.0 . .
C5 C4 H4B 109.0 . .
H4A C4 H4B 107.8 . .
C4 C5 H5A 109.5 . .
C4 C5 H5B 109.5 . .
H5A C5 H5B 109.5 . .
C4 C5 H5C 109.5 . .
H5A C5 H5C 109.5 . .
H5B C5 H5C 109.5 . .
C11 C6 C7 121.2(2) . .
C11 C6 O1 116.0(2) . .
C7 C6 O1 122.6(2) . .
C6 C7 C8 118.5(2) . .
C6 C7 H7 120.7 . .
C8 C7 H7 120.7 . .
C9 C8 C7 120.9(2) . .
C9 C8 H8 119.6 . .
C7 C8 H8 119.6 . .
C10 C9 C8 119.7(2) . .
C10 C9 H9 120.2 . .
C8 C9 H9 120.2 . .
C9 C10 C11 120.7(2) . .
C9 C10 H10 119.7 . .
C11 C10 H10 119.7 . .
C6 C11 C10 119.0(2) . .
C6 C11 H11 120.5 . .
C10 C11 H11 120.5 . .
C17 C12 C13 121.3(2) . .
C17 C12 O2 119.2(2) . .
C13 C12 O2 119.3(2) . .
C14 C13 C12 118.4(2) . .
C14 C13 H13 120.8 . .
C12 C13 H13 120.8 . .
C15 C14 C13 121.4(2) . .
C15 C14 H14 119.3 . .
C13 C14 H14 119.3 . .
C14 C15 C16 119.3(2) . .
C14 C15 H15 120.4 . .
C16 C15 H15 120.4 . .
C17 C16 C15 120.5(2) . .
C17 C16 H16 119.8 . .
C15 C16 H16 119.8 . .
C12 C17 C16 119.1(2) . .
C12 C17 H17 120.4 . .
C16 C17 H17 120.4 . .
C23 C18 C19 121.7(2) . .
C23 C18 O3 122.8(2) . .
C19 C18 O3 115.5(2) . .
C18 C19 C20 118.7(2) . .
C18 C19 H19 120.6 . .
C20 C19 H19 120.6 . .
C21 C20 C19 120.7(2) . .
C21 C20 H20 119.6 . .
C19 C20 H20 119.6 . .
C20 C21 C22 119.6(2) . .
C20 C21 H21 120.2 . .
C22 C21 H21 120.2 . .
C21 C22 C23 120.7(2) . .
C21 C22 H22 119.7 . .
C23 C22 H22 119.7 . .
C18 C23 C22 118.5(2) . .
C18 C23 H23 120.8 . .
C22 C23 H23 120.8 . .
C25 C24 C29 121.4(2) . .
C25 C24 O4 117.9(2) . .
C29 C24 O4 120.7(2) . .
C24 C25 C26 119.0(2) . .
C24 C25 H25 120.5 . .
C26 C25 H25 120.5 . .
C27 C26 C25 119.1(2) . .
C27 C26 H26 120.4 . .
C25 C26 H26 120.4 . .
C28 C27 C26 121.6(2) . .
C28 C27 H27 119.2 . .
C26 C27 H27 119.2 . .
C27 C28 C29 120.4(2) . .
C27 C28 H28 119.8 . .
C29 C28 H28 119.8 . .
C28 C29 C24 118.4(2) . .
C28 C29 H29 120.8 . .
C24 C29 H29 120.8 . .
C31 C30 C35 120.6(2) . .
C31 C30 O5 120.8(2) . .
C35 C30 O5 118.6(2) . .
C30 C31 C32 119.1(2) . .
C30 C31 H31 120.4 . .
C32 C31 H31 120.4 . .
C33 C32 C31 120.6(2) . .
C33 C32 H32 119.7 . .
C31 C32 H32 119.7 . .
C32 C33 C34 119.7(2) . .
C32 C33 H33 120.1 . .
C34 C33 H33 120.1 . .
C35 C34 C33 120.2(2) . .
C35 C34 H34 119.9 . .
C33 C34 H34 119.9 . .
C34 C35 C30 119.8(2) . .
C34 C35 H35 120.1 . .
C30 C35 H35 120.1 . .
C37 C36 C41 121.2(2) . .
C37 C36 O6 123.80(19) . .
C41 C36 O6 115.0(2) . .
C38 C37 C36 119.2(2) . .
C38 C37 H37 120.4 . .
C36 C37 H37 120.4 . .
C37 C38 C39 121.4(2) . .
C37 C38 H38 119.3 . .
C39 C38 H38 119.3 . .
C40 C39 C38 119.0(2) . .
C40 C39 H39 120.5 . .
C38 C39 H39 120.5 . .
C39 C40 C41 121.0(2) . .
C39 C40 H40 119.5 . .
C41 C40 H40 119.5 . .
C36 C41 C40 118.1(2) . .
C36 C41 H41 120.9 . .
C40 C41 H41 120.9 . .
Cl2 C43 Cl2 116.1(3) . 2_765
Cl2 C43 H43A 108.3 . .
Cl2 C43 H43A 108.3 2_765 .
Cl2 C43 H43B 108.3 . .
Cl2 C43 H43B 108.3 2_765 .
H43A C43 H43B 107.4 . .

loop_
_geom_bond_atom_site_label_1
_geom_bond_atom_site_label_2
_geom_bond_distance
_geom_bond_site_symmetry_2
Rh1 N1 2.0872(18) 2
Rh1 P1 2.1613(6) .
Rh1 P2 2.1632(6) .
Rh1 S1 2.4081(6) .
Rh1 Rh1 4.9675(10) 2
P1 O2 1.6122(17) .
P1 O3 1.6140(16) .
P1 O1 1.6262(16) .
P2 O6 1.6196(17) .
P2 O4 1.6224(17) .
P2 O5 1.6254(16) .
S1 C1 1.729(2) .
N1 C1 1.332(3) .
N1 N2 1.391(3) .
N1 Rh1 2.0872(18) 2
N2 C2 1.302(3) .
N3 C2 1.360(3) .
N3 C1 1.375(3) .
N3 C4 1.471(3) .
O1 C6 1.398(3) .
O2 C12 1.398(2) .
O3 C18 1.393(3) .
O4 C24 1.399(3) .
O5 C30 1.401(3) .
O6 C36 1.394(3) .
C2 C3 1.497(3) .
C3 H3A 0.9800 .
C3 H3B 0.9800 .
C3 H3C 0.9800 .
C4 C5 1.512(4) .
C4 H4A 0.9900 .
C4 H4B 0.9900 .
C5 H5A 0.9800 .
C5 H5B 0.9800 .
C5 H5C 0.9800 .
C6 C11 1.388(3) .
C6 C7 1.391(3) .
C7 C8 1.399(3) .
C7 H7 0.9500 .
C8 C9 1.386(4) .
C8 H8 0.9500 .
C9 C10 1.382(4) .
C9 H9 0.9500 .
C10 C11 1.396(4) .
C10 H10 0.9500 .
C11 H11 0.9500 .
C12 C17 1.381(3) .
C12 C13 1.392(3) .
C13 C14 1.385(3) .
C13 H13 0.9500 .
C14 C15 1.379(4) .
C14 H14 0.9500 .
C15 C16 1.391(4) .
C15 H15 0.9500 .
C16 C17 1.388(3) .
C16 H16 0.9500 .
C17 H17 0.9500 .
C18 C23 1.381(3) .
C18 C19 1.392(3) .
C19 C20 1.393(4) .
C19 H19 0.9500 .
C20 C21 1.380(4) .
C20 H20 0.9500 .
C21 C22 1.392(4) .
C21 H21 0.9500 .
C22 C23 1.399(3) .
C22 H22 0.9500 .
C23 H23 0.9500 .
C24 C25 1.377(3) .
C24 C29 1.395(3) .
C25 C26 1.398(4) .
C25 H25 0.9500 .
C26 C27 1.378(4) .
C26 H26 0.9500 .
C27 C28 1.356(4) .
C27 H27 0.9500 .
C28 C29 1.387(4) .
C28 H28 0.9500 .
C29 H29 0.9500 .
C30 C31 1.385(3) .
C30 C35 1.391(3) .
C31 C32 1.399(3) .
C31 H31 0.9500 .
C32 C33 1.376(4) .
C32 H32 0.9500 .
C33 C34 1.396(4) .
C33 H33 0.9500 .
C34 C35 1.381(4) .
C34 H34 0.9500 .
C35 H35 0.9500 .
C36 C37 1.392(3) .
C36 C41 1.393(3) .
C37 C38 1.370(3) .
C37 H37 0.9500 .
C38 C39 1.389(4) .
C38 H38 0.9500 .
C39 C40 1.386(4) .
C39 H39 0.9500 .
C40 C41 1.404(4) .
C40 H40 0.9500 .
C41 H41 0.9500 .
C43 Cl2 1.737(3) .
C43 Cl2 1.737(3) 2_765
C43 H43A 0.9900 .
C43 H43B 0.9900 .

loop_
_geom_torsion_atom_site_label_1
_geom_torsion_atom_site_label_2
_geom_torsion_atom_site_label_3
_geom_torsion_atom_site_label_4
_geom_torsion
_geom_torsion_site_symmetry_1
N1 Rh1 P1 O2 -132.70(8) 2
P2 Rh1 P1 O2 42.42(7) .
S1 Rh1 P1 O2 130.1(2) .
Rh1 Rh1 P1 O2 -94.83(7) 2
N1 Rh1 P1 O3 108.17(9) 2
P2 Rh1 P1 O3 -76.71(8) .
S1 Rh1 P1 O3 11.0(3) .
Rh1 Rh1 P1 O3 146.04(7) 2
N1 Rh1 P1 O1 -8.57(9) 2
P2 Rh1 P1 O1 166.55(7) .
S1 Rh1 P1 O1 -105.8(2) .
Rh1 Rh1 P1 O1 29.30(8) 2
N1 Rh1 P2 O6 -84.8(5) 2
P1 Rh1 P2 O6 152.67(7) .
S1 Rh1 P2 O6 -22.38(7) .
Rh1 Rh1 P2 O6 -58.13(7) 2
N1 Rh1 P2 O4 26.7(5) 2
P1 Rh1 P2 O4 -95.84(8) .
S1 Rh1 P2 O4 89.11(7) .
Rh1 Rh1 P2 O4 53.36(8) 2
N1 Rh1 P2 O5 149.7(5) 2
P1 Rh1 P2 O5 27.21(7) .
S1 Rh1 P2 O5 -147.85(7) .
Rh1 Rh1 P2 O5 176.40(7) 2
N1 Rh1 S1 C1 -17.14(9) 2
P1 Rh1 S1 C1 80.2(2) .
P2 Rh1 S1 C1 167.98(8) .
Rh1 Rh1 S1 C1 -58.47(7) 2
C1 N1 N2 C2 0.2(3) .
Rh1 N1 N2 C2 -172.13(17) 2
O2 P1 O1 C6 75.29(18) .
O3 P1 O1 C6 175.55(17) .
Rh1 P1 O1 C6 -54.45(18) .
O3 P1 O2 C12 -36.72(18) .
O1 P1 O2 C12 60.06(18) .
Rh1 P1 O2 C12 -167.59(15) .
O2 P1 O3 C18 -144.81(17) .
O1 P1 O3 C18 111.00(18) .
Rh1 P1 O3 C18 -17.9(2) .
O6 P2 O4 C24 158.00(17) .
O5 P2 O4 C24 -98.81(17) .
Rh1 P2 O4 C24 31.76(19) .
O6 P2 O5 C30 51.61(19) .
O4 P2 O5 C30 -43.80(19) .
Rh1 P2 O5 C30 -174.59(15) .
O4 P2 O6 C36 177.13(16) .
O5 P2 O6 C36 74.16(17) .
Rh1 P2 O6 C36 -58.22(17) .
N2 N1 C1 N3 -0.3(2) .
Rh1 N1 C1 N3 171.37(15) 2
N2 N1 C1 S1 178.61(16) .
Rh1 N1 C1 S1 -9.7(3) 2
C2 N3 C1 N1 0.3(2) .
C4 N3 C1 N1 -176.8(2) .
C2 N3 C1 S1 -178.62(18) .
C4 N3 C1 S1 4.3(3) .
Rh1 S1 C1 N1 106.27(19) .
Rh1 S1 C1 N3 -74.99(19) .
N1 N2 C2 N3 0.1(3) .
N1 N2 C2 C3 179.6(3) .
C1 N3 C2 N2 -0.2(3) .
C4 N3 C2 N2 176.9(2) .
C1 N3 C2 C3 -179.8(3) .
C4 N3 C2 C3 -2.7(4) .
C2 N3 C4 C5 87.4(3) .
C1 N3 C4 C5 -96.0(3) .
P1 O1 C6 C11 152.14(17) .
P1 O1 C6 C7 -31.5(3) .
C11 C6 C7 C8 0.2(4) .
O1 C6 C7 C8 -176.0(2) .
C6 C7 C8 C9 1.2(4) .
C7 C8 C9 C10 -1.7(4) .
C8 C9 C10 C11 0.7(4) .
C7 C6 C11 C10 -1.2(4) .
O1 C6 C11 C10 175.3(2) .
C9 C10 C11 C6 0.7(4) .
P1 O2 C12 C17 -100.5(2) .
P1 O2 C12 C13 84.7(2) .
C17 C12 C13 C14 -1.8(3) .
O2 C12 C13 C14 172.9(2) .
C12 C13 C14 C15 0.2(4) .
C13 C14 C15 C16 1.0(4) .
C14 C15 C16 C17 -0.5(4) .
C13 C12 C17 C16 2.3(3) .
O2 C12 C17 C16 -172.4(2) .
C15 C16 C17 C12 -1.1(4) .
P1 O3 C18 C23 -41.8(3) .
P1 O3 C18 C19 139.82(18) .
C23 C18 C19 C20 -1.8(4) .
O3 C18 C19 C20 176.6(2) .
C18 C19 C20 C21 0.9(4) .
C19 C20 C21 C22 0.5(4) .
C20 C21 C22 C23 -0.9(4) .
C19 C18 C23 C22 1.4(3) .
O3 C18 C23 C22 -176.9(2) .
C21 C22 C23 C18 0.0(4) .
P2 O4 C24 C25 115.4(2) .
P2 O4 C24 C29 -65.9(3) .
C29 C24 C25 C26 1.5(4) .
O4 C24 C25 C26 -179.8(2) .
C24 C25 C26 C27 0.0(4) .
C25 C26 C27 C28 -2.4(4) .
C26 C27 C28 C29 3.2(4) .
C27 C28 C29 C24 -1.6(4) .
C25 C24 C29 C28 -0.7(4) .
O4 C24 C29 C28 -179.4(2) .
P2 O5 C30 C31 -80.0(3) .
P2 O5 C30 C35 103.3(2) .
C35 C30 C31 C32 -0.6(4) .
O5 C30 C31 C32 -177.2(2) .
C30 C31 C32 C33 0.2(4) .
C31 C32 C33 C34 0.5(4) .
C32 C33 C34 C35 -0.9(4) .
C33 C34 C35 C30 0.5(4) .
C31 C30 C35 C34 0.2(4) .
O5 C30 C35 C34 177.0(2) .
P2 O6 C36 C37 -18.0(3) .
P2 O6 C36 C41 163.26(17) .
C41 C36 C37 C38 0.6(4) .
O6 C36 C37 C38 -178.0(2) .
C36 C37 C38 C39 -0.4(4) .
C37 C38 C39 C40 -1.0(4) .
C38 C39 C40 C41 2.2(4) .
C37 C36 C41 C40 0.5(4) .
O6 C36 C41 C40 179.3(2) .
C39 C40 C41 C36 -1.9(4) .
